data_7213840
loop_
_publ_author_name
'Yang, Yan'
'Yang, Jin'
'Du, Peng'
'Liu, Ying-Ying'
'Ma, Jian-Fang'

_publ_section_title
;
 A series of coordination polymers constructed by the semi-rigid
 bifunctional ligand 5-((1H-1,2,4-triazol-1-yl)methoxy) isophthalic acid:
 syntheses, structures and the role of solvents
;
_journal_issue 6
_journal_name_full CrystEngComm
_journal_page_first 1136
_journal_paper_doi 10.1039/c3ce42048e
_journal_volume 16
_journal_year 2014
_chemical_formula_moiety 'C25 H21 Co2 N7 O11, C3 H7 N O'
_chemical_formula_sum 'C28 H28 Co2 N8 O12'
_chemical_formula_weight 786.44
_chemical_name_systematic
;
 ?
;
_space_group_IT_number 2
_symmetry_cell_setting triclinic
_symmetry_space_group_name_Hall '-P 1'
_symmetry_space_group_name_H-M 'P -1'
_atom_sites_solution_hydrogens geom
_atom_sites_solution_primary direct
_atom_sites_solution_secondary difmap
_audit_creation_method SHELXL-97
_cell_angle_alpha 91.634(5)
_cell_angle_beta 99.933(4)
_cell_angle_gamma 93.062(4)
_cell_formula_units_Z 2
_cell_length_a 9.4293(4)
_cell_length_b 10.2259(5)
_cell_length_c 17.1533(11)
_cell_measurement_reflns_used 2464
_cell_measurement_temperature 293(2)
_cell_measurement_theta_max 29.1284
_cell_measurement_theta_min 2.8738
_cell_volume 1625.66(15)
_computing_cell_refinement 'CrysAlisPro(1.171.35.21) (Agilent Tech., 2012)'
_computing_data_collection 'CrysAlisPro(1.171.35.21) (Agilent Tech., 2012)'
_computing_data_reduction 'CrysAlisPro(1.171.35.21) (Agilent Tech., 2012)'
_computing_structure_refinement 'SHELXL-97 (Sheldrick, 2008)'
_computing_structure_solution 'SHELXS-97 (Sheldrick, 2008)'
_diffrn_ambient_temperature 293(2)
_diffrn_measured_fraction_theta_full 0.994
_diffrn_measured_fraction_theta_max 0.993
_diffrn_measurement_device_type 'Oxford Diffraction Gemini R Ultra'
_diffrn_measurement_method '\w scan'
_diffrn_radiation_monochromator graphite
_diffrn_radiation_source 'fine-focus sealed tube'
_diffrn_radiation_type MoK\a
_diffrn_radiation_wavelength 0.71073
_diffrn_reflns_av_R_equivalents 0.0432
_diffrn_reflns_av_sigmaI/netI 0.0821
_diffrn_reflns_limit_h_max 9
_diffrn_reflns_limit_h_min -11
_diffrn_reflns_limit_k_max 9
_diffrn_reflns_limit_k_min -12
_diffrn_reflns_limit_l_max 20
_diffrn_reflns_limit_l_min -18
_diffrn_reflns_number 10704
_diffrn_reflns_theta_full 25.00
_diffrn_reflns_theta_max 25.35
_diffrn_reflns_theta_min 2.88
_exptl_absorpt_coefficient_mu 1.096
_exptl_absorpt_correction_T_max 0.8617
_exptl_absorpt_correction_T_min 0.7637
_exptl_absorpt_correction_type multi-scan
_exptl_absorpt_process_details
;
CrysAlis (Oxford Diffraction, 2006)
;
_exptl_crystal_colour purple
_exptl_crystal_density_diffrn 1.607
_exptl_crystal_density_method 'not measured'
_exptl_crystal_description sheet
_exptl_crystal_F_000 804
_exptl_crystal_size_max 0.26
_exptl_crystal_size_mid 0.25
_exptl_crystal_size_min 0.14
_refine_diff_density_max 0.568
_refine_diff_density_min -0.396
_refine_diff_density_rms 0.076
_refine_ls_extinction_method none
_refine_ls_goodness_of_fit_ref 1.042
_refine_ls_hydrogen_treatment constr
_refine_ls_matrix_type full
_refine_ls_number_parameters 481
_refine_ls_number_reflns 5920
_refine_ls_number_restraints 18
_refine_ls_restrained_S_all 1.050
_refine_ls_R_factor_all 0.0932
_refine_ls_R_factor_gt 0.0545
_refine_ls_shift/su_max 0.001
_refine_ls_shift/su_mean 0.000
_refine_ls_structure_factor_coef Fsqd
_refine_ls_weighting_details 'calc w=1/[\s^2^(Fo^2^)+(0.0398P)^2^+0.5026P] where P=(Fo^2^+2Fc^2^)/3'
_refine_ls_weighting_scheme calc
_refine_ls_wR_factor_gt 0.0990
_refine_ls_wR_factor_ref 0.1145
_reflns_number_gt 4095
_reflns_number_total 5920
_reflns_threshold_expression >2\s(I)
_cod_data_source_file c3ce42048e.txt
_cod_data_source_block Compound-3
_cod_database_code 7213840

loop_
_symmetry_equiv_pos_as_xyz
'x, y, z'
'-x, -y, -z'

loop_
_atom_site_label
_atom_site_type_symbol
_atom_site_fract_x
_atom_site_fract_y
_atom_site_fract_z
_atom_site_U_iso_or_equiv
_atom_site_adp_type
_atom_site_occupancy
_atom_site_symmetry_multiplicity
_atom_site_calc_flag
_atom_site_refinement_flags
_atom_site_disorder_assembly
_atom_site_disorder_group
Co1 Co 0.80248(6) 0.17890(5) 0.70849(4) 0.02914(17) Uani 1 1 d . . .
Co2 Co 0.82172(6) 0.39279(5) 0.86878(4) 0.03065(18) Uani 1 1 d . . .
C1 C 0.7294(4) 0.5807(3) 0.6440(3) 0.0309(10) Uani 1 1 d . . .
C2 C 0.7445(4) 0.7099(3) 0.6753(3) 0.0307(10) Uani 1 1 d . . .
H2 H 0.7704 0.7266 0.7296 0.037 Uiso 1 1 calc R . .
C3 C 0.7204(4) 0.8122(3) 0.6244(3) 0.0287(10) Uani 1 1 d . . .
C4 C 0.6841(4) 0.7883(4) 0.5431(3) 0.0325(10) Uani 1 1 d . . .
H4 H 0.6664 0.8573 0.5093 0.039 Uiso 1 1 calc R . .
C5 C 0.6745(5) 0.6596(4) 0.5130(3) 0.0327(10) Uani 1 1 d . . .
C6 C 0.6951(4) 0.5569(4) 0.5631(3) 0.0336(11) Uani 1 1 d . . .
H6 H 0.6860 0.4713 0.5423 0.040 Uiso 1 1 calc R . .
C7 C 0.7616(5) 0.4704(4) 0.6993(3) 0.0349(11) Uani 1 1 d . . .
C8 C 0.7446(5) 0.9508(4) 0.6574(3) 0.0310(10) Uani 1 1 d . . .
C9 C 0.6501(5) 0.7185(4) 0.3770(3) 0.0484(13) Uani 1 1 d . . .
H9A H 0.5887 0.7876 0.3875 0.058 Uiso 1 1 calc R . .
H9B H 0.6110 0.6793 0.3250 0.058 Uiso 1 1 calc R . .
C10 C 0.9664(6) 0.9137(5) 0.3908(3) 0.0595(16) Uani 1 1 d . . .
H10 H 1.0236 0.9903 0.4055 0.071 Uiso 1 1 calc R . .
C11 C 0.9014(5) 0.7269(4) 0.3447(3) 0.0419(12) Uani 1 1 d . . .
H11 H 0.8969 0.6437 0.3207 0.050 Uiso 1 1 calc R . .
C12 C 1.1732(4) 0.2002(4) 0.8318(3) 0.0289(10) Uani 1 1 d . . .
C13 C 1.3118(4) 0.2510(4) 0.8326(3) 0.0324(10) Uani 1 1 d . . .
H13 H 1.3357 0.3398 0.8438 0.039 Uiso 1 1 calc R . .
C14 C 1.4158(4) 0.1668(4) 0.8163(3) 0.0303(10) Uani 1 1 d . . .
C15 C 1.3798(5) 0.0347(4) 0.8030(3) 0.0356(11) Uani 1 1 d . . .
H15 H 1.4482 -0.0207 0.7903 0.043 Uiso 1 1 calc R . .
C16 C 1.2444(4) -0.0163(4) 0.8083(3) 0.0304(10) Uani 1 1 d . . .
C17 C 1.1382(4) 0.0673(4) 0.8197(3) 0.0300(10) Uani 1 1 d . . .
H17 H 1.0442 0.0344 0.8192 0.036 Uiso 1 1 calc R . .
C18 C 1.0546(5) 0.2880(4) 0.8422(3) 0.0323(10) Uani 1 1 d . . .
C19 C 1.5669(4) 0.2192(4) 0.8100(3) 0.0338(11) Uani 1 1 d . . .
C20 C 1.0969(5) -0.2150(4) 0.8185(3) 0.0421(12) Uani 1 1 d . . .
H20A H 1.0837 -0.3028 0.7945 0.050 Uiso 1 1 calc R . .
H20B H 1.0138 -0.1672 0.7969 0.050 Uiso 1 1 calc R . .
C21 C 1.1129(7) -0.1597(5) 1.0203(4) 0.0675(16) Uani 1 1 d U . .
H21 H 1.1114 -0.1069 1.0651 0.081 Uiso 1 1 calc R . .
C22 C 1.1353(5) -0.3222(4) 0.9508(3) 0.0378(12) Uani 1 1 d . . .
H22 H 1.1505 -0.4060 0.9328 0.045 Uiso 1 1 calc R . .
C23 C 0.7518(18) 0.6591(12) 0.9512(7) 0.072(4) Uani 0.606(16) 1 d P A 1
C24 C 0.718(2) 0.8363(18) 0.9346(15) 0.179(10) Uani 0.606(16) 1 d P A 1
C25 C 0.498(2) 0.755(3) 0.9588(14) 0.190(13) Uani 0.606(16) 1 d P A 1
C23' C 0.669(2) 0.595(2) 0.9348(11) 0.061(5) Uani 0.394(16) 1 d P A 2
C24' C 0.598(4) 0.839(3) 0.9555(19) 0.134(14) Uani 0.394(16) 1 d P A 2
C25' C 0.514(2) 0.631(2) 0.8679(18) 0.155(14) Uani 0.394(16) 1 d P A 2
C26 C 0.7063(8) 0.3637(7) 0.3339(6) 0.092(2) Uani 1 1 d . . .
H26 H 0.6078 0.3441 0.3182 0.110 Uiso 1 1 calc R . .
C27 C 0.6963(9) 0.2120(7) 0.4368(6) 0.128(4) Uani 1 1 d . . .
H27A H 0.7147 0.2353 0.4924 0.192 Uiso 1 1 calc R . .
H27B H 0.7286 0.1260 0.4286 0.192 Uiso 1 1 calc R . .
H27C H 0.5948 0.2126 0.4169 0.192 Uiso 1 1 calc R . .
C28 C 0.9189(8) 0.3327(9) 0.4210(7) 0.155(4) Uani 1 1 d . . .
H28A H 0.9522 0.4016 0.3906 0.233 Uiso 1 1 calc R . .
H28B H 0.9699 0.2556 0.4141 0.233 Uiso 1 1 calc R . .
H28C H 0.9360 0.3600 0.4760 0.233 Uiso 1 1 calc R . .
N1 N 0.7949(4) 0.7759(3) 0.3760(2) 0.0412(10) Uani 1 1 d . . .
N2 N 0.8358(5) 0.8987(4) 0.4062(3) 0.0634(14) Uani 1 1 d . . .
N3 N 1.0145(4) 0.8112(3) 0.3521(2) 0.0405(10) Uani 1 1 d . . .
N4 N 1.1059(4) -0.2223(3) 0.9038(2) 0.0405(10) Uani 1 1 d . . .
N5 N 1.0887(6) -0.1142(4) 0.9490(3) 0.0697(14) Uani 1 1 d U . .
N6 N 1.1402(4) -0.2884(3) 1.0251(2) 0.0398(9) Uani 1 1 d U . .
N7 N 0.6299(6) 0.7113(5) 0.9370(4) 0.0874(18) Uani 1 1 d . . .
N8 N 0.7728(6) 0.3051(5) 0.3955(4) 0.0743(16) Uani 1 1 d . . .
O1 O 0.7457(4) 0.3565(2) 0.66886(19) 0.0466(9) Uani 1 1 d . . .
O2 O 0.8033(4) 0.5009(3) 0.7714(2) 0.0469(9) Uani 1 1 d . . .
O3 O 0.8232(3) 0.9720(2) 0.72406(19) 0.0362(7) Uani 1 1 d . . .
O4 O 0.6927(3) 1.0430(2) 0.61660(19) 0.0417(8) Uani 1 1 d . . .
O5 O 0.6467(4) 0.6229(3) 0.43378(19) 0.0442(8) Uani 1 1 d . . .
O6 O 0.9258(3) 0.2453(2) 0.81723(18) 0.0317(7) Uani 1 1 d . . .
O7 O 1.0818(3) 0.3971(3) 0.8767(2) 0.0471(9) Uani 1 1 d . . .
O8 O 1.6117(3) 0.3249(3) 0.8475(2) 0.0493(9) Uani 1 1 d . . .
O9 O 1.6317(3) 0.1529(3) 0.7685(2) 0.0534(10) Uani 1 1 d . . .
O10 O 1.2233(3) -0.1516(2) 0.7993(2) 0.0413(8) Uani 1 1 d . . .
O11 O 0.7924(4) 0.5593(3) 0.9322(2) 0.0590(10) Uani 1 1 d . . .
O12 O 0.7660(7) 0.4436(4) 0.2949(3) 0.117(2) Uani 1 1 d . . .

loop_
_atom_site_aniso_label
_atom_site_aniso_U_11
_atom_site_aniso_U_22
_atom_site_aniso_U_33
_atom_site_aniso_U_23
_atom_site_aniso_U_13
_atom_site_aniso_U_12
Co1 0.0363(4) 0.0184(3) 0.0342(4) 0.0019(2) 0.0096(3) 0.0030(2)
Co2 0.0325(4) 0.0261(3) 0.0333(4) -0.0014(3) 0.0047(3) 0.0052(2)
C1 0.033(2) 0.021(2) 0.040(3) 0.0059(19) 0.009(2) 0.0012(16)
C2 0.036(3) 0.024(2) 0.032(3) -0.0003(18) 0.003(2) 0.0008(17)
C3 0.032(2) 0.0197(19) 0.035(3) 0.0000(18) 0.009(2) -0.0014(16)
C4 0.039(3) 0.024(2) 0.035(3) 0.0066(19) 0.008(2) 0.0010(17)
C5 0.040(3) 0.033(2) 0.027(3) 0.0011(19) 0.010(2) 0.0004(18)
C6 0.040(3) 0.021(2) 0.040(3) -0.0022(19) 0.010(2) -0.0007(17)
C7 0.044(3) 0.023(2) 0.039(3) 0.004(2) 0.008(2) 0.0071(18)
C8 0.035(3) 0.023(2) 0.037(3) 0.005(2) 0.012(2) 0.0007(17)
C9 0.054(3) 0.055(3) 0.037(3) 0.002(2) 0.012(3) -0.006(2)
C10 0.072(4) 0.047(3) 0.068(4) -0.015(3) 0.043(3) -0.016(2)
C11 0.057(3) 0.033(2) 0.038(3) 0.001(2) 0.014(3) 0.005(2)
C12 0.028(2) 0.029(2) 0.029(3) -0.0005(18) 0.005(2) 0.0018(17)
C13 0.034(3) 0.027(2) 0.035(3) 0.0006(19) 0.004(2) 0.0004(17)
C14 0.029(2) 0.033(2) 0.028(3) 0.0013(18) 0.004(2) 0.0014(17)
C15 0.031(3) 0.037(2) 0.039(3) 0.001(2) 0.005(2) 0.0076(18)
C16 0.033(3) 0.027(2) 0.031(3) 0.0023(18) 0.006(2) 0.0043(17)
C17 0.029(2) 0.031(2) 0.032(3) 0.0046(19) 0.009(2) 0.0003(17)
C18 0.043(3) 0.026(2) 0.029(3) 0.0030(19) 0.009(2) 0.0046(19)
C19 0.028(3) 0.035(2) 0.038(3) 0.008(2) 0.003(2) 0.0038(19)
C20 0.046(3) 0.040(3) 0.040(3) 0.001(2) 0.009(3) 0.000(2)
C21 0.126(4) 0.038(3) 0.045(3) 0.000(2) 0.031(3) 0.013(3)
C22 0.037(3) 0.027(2) 0.050(4) 0.000(2) 0.006(2) 0.0051(18)
C23 0.088(10) 0.052(7) 0.072(8) -0.006(6) -0.005(7) 0.032(7)
C24 0.134(16) 0.101(12) 0.29(3) -0.004(14) 0.018(18) -0.045(11)
C25 0.129(18) 0.34(3) 0.132(18) 0.04(2) 0.056(16) 0.150(19)
C23' 0.044(11) 0.068(12) 0.074(13) -0.011(9) 0.016(9) 0.010(9)
C24' 0.13(3) 0.101(18) 0.16(3) -0.037(18) -0.03(2) 0.095(19)
C25' 0.097(18) 0.124(18) 0.22(3) -0.040(18) -0.034(18) 0.066(14)
C26 0.082(5) 0.079(5) 0.114(8) -0.034(5) 0.023(5) 0.001(4)
C27 0.122(7) 0.081(5) 0.203(11) 0.014(6) 0.092(7) -0.001(4)
C28 0.063(6) 0.188(9) 0.213(13) 0.012(8) 0.020(7) -0.006(5)
N1 0.050(3) 0.042(2) 0.033(3) 0.0046(18) 0.015(2) -0.0021(18)
N2 0.077(3) 0.044(2) 0.078(4) -0.015(2) 0.047(3) -0.011(2)
N3 0.051(3) 0.034(2) 0.040(3) -0.0003(17) 0.020(2) -0.0059(17)
N4 0.055(3) 0.030(2) 0.039(3) -0.0009(18) 0.014(2) 0.0061(16)
N5 0.131(4) 0.039(2) 0.049(3) 0.006(2) 0.037(3) 0.025(2)
N6 0.063(3) 0.0270(18) 0.033(2) 0.0027(16) 0.017(2) 0.0056(16)
N7 0.086(4) 0.079(4) 0.097(5) -0.002(3) 0.004(4) 0.051(3)
N8 0.057(4) 0.069(3) 0.100(5) -0.001(3) 0.022(3) 0.008(3)
O1 0.072(2) 0.0192(15) 0.045(2) 0.0021(14) -0.0034(18) 0.0096(14)
O2 0.076(2) 0.0246(15) 0.038(2) 0.0081(15) 0.0013(19) 0.0059(14)
O3 0.0467(19) 0.0223(14) 0.038(2) 0.0009(13) 0.0018(17) 0.0043(12)
O4 0.061(2) 0.0211(14) 0.040(2) 0.0068(13) -0.0004(17) 0.0039(13)
O5 0.070(2) 0.0361(16) 0.026(2) 0.0034(14) 0.0115(18) -0.0126(14)
O6 0.0264(17) 0.0360(15) 0.034(2) 0.0028(13) 0.0069(14) 0.0061(12)
O7 0.0420(19) 0.0330(17) 0.066(3) -0.0096(16) 0.0085(18) 0.0043(13)
O8 0.0325(18) 0.0454(19) 0.068(3) -0.0161(17) 0.0081(18) -0.0013(14)
O9 0.038(2) 0.0471(19) 0.080(3) -0.0109(18) 0.028(2) -0.0024(14)
O10 0.0439(19) 0.0295(15) 0.055(2) 0.0007(14) 0.0205(17) 0.0024(13)
O11 0.065(3) 0.051(2) 0.058(3) -0.0210(18) 0.002(2) 0.0184(17)
O12 0.186(6) 0.065(3) 0.107(5) -0.011(3) 0.057(4) -0.016(3)

loop_
_atom_type_symbol
_atom_type_description
_atom_type_scat_dispersion_real
_atom_type_scat_dispersion_imag
_atom_type_scat_source
C C 0.0033 0.0016 'International Tables Vol C Tables 4.2.6.8 and 6.1.1.4'
H H 0.0000 0.0000 'International Tables Vol C Tables 4.2.6.8 and 6.1.1.4'
N N 0.0061 0.0033 'International Tables Vol C Tables 4.2.6.8 and 6.1.1.4'
O O 0.0106 0.0060 'International Tables Vol C Tables 4.2.6.8 and 6.1.1.4'
Co Co 0.3494 0.9721 'International Tables Vol C Tables 4.2.6.8 and 6.1.1.4'

loop_
_geom_angle_atom_site_label_1
_geom_angle_atom_site_label_2
_geom_angle_atom_site_label_3
_geom_angle
_geom_angle_site_symmetry_1
_geom_angle_site_symmetry_3
O1 Co1 O9 94.44(13) . 1_455
O1 Co1 O6 97.12(12) . .
O9 Co1 O6 86.71(13) 1_455 .
O1 Co1 O4 103.92(12) . 1_545
O9 Co1 O4 89.31(13) 1_455 1_545
O6 Co1 O4 158.82(10) . 1_545
O1 Co1 O3 165.12(13) . 1_545
O9 Co1 O3 84.22(12) 1_455 1_545
O6 Co1 O3 97.60(11) . 1_545
O4 Co1 O3 61.29(11) 1_545 1_545
O1 Co1 N3 90.49(13) . 2_766
O9 Co1 N3 175.03(13) 1_455 2_766
O6 Co1 N3 93.36(13) . 2_766
O4 Co1 N3 88.85(13) 1_545 2_766
O3 Co1 N3 90.85(12) 1_545 2_766
O1 Co1 C8 134.59(15) . 1_545
O9 Co1 C8 86.59(13) 1_455 1_545
O6 Co1 C8 128.21(13) . 1_545
O4 Co1 C8 30.67(13) 1_545 1_545
O3 Co1 C8 30.62(12) 1_545 1_545
N3 Co1 C8 89.47(13) 2_766 1_545
O2 Co2 O8 94.30(14) . 1_455
O2 Co2 O11 87.97(14) . .
O8 Co2 O11 96.46(14) 1_455 .
O2 Co2 O6 92.98(12) . .
O8 Co2 O6 103.17(12) 1_455 .
O11 Co2 O6 160.22(14) . .
O2 Co2 N6 174.71(15) . 2_757
O8 Co2 N6 90.85(15) 1_455 2_757
O11 Co2 N6 90.28(14) . 2_757
O6 Co2 N6 86.98(12) . 2_757
C6 C1 C2 119.9(4) . .
C6 C1 C7 121.0(4) . .
C2 C1 C7 118.9(4) . .
C3 C2 C1 119.3(4) . .
C3 C2 H2 120.4 . .
C1 C2 H2 120.4 . .
C2 C3 C4 120.8(4) . .
C2 C3 C8 119.3(4) . .
C4 C3 C8 119.8(4) . .
C3 C4 C5 119.1(4) . .
C3 C4 H4 120.5 . .
C5 C4 H4 120.5 . .
C6 C5 O5 114.4(4) . .
C6 C5 C4 120.7(4) . .
O5 C5 C4 125.0(4) . .
C5 C6 C1 120.2(4) . .
C5 C6 H6 119.9 . .
C1 C6 H6 119.9 . .
O1 C7 O2 126.1(4) . .
O1 C7 C1 116.8(4) . .
O2 C7 C1 117.1(4) . .
O3 C8 O4 121.6(4) . .
O3 C8 C3 118.4(4) . .
O4 C8 C3 119.9(4) . .
O3 C8 Co1 60.8(2) . 1_565
O4 C8 Co1 60.8(2) . 1_565
C3 C8 Co1 175.7(3) . 1_565
O5 C9 N1 113.3(4) . .
O5 C9 H9A 108.9 . .
N1 C9 H9A 108.9 . .
O5 C9 H9B 108.9 . .
N1 C9 H9B 108.9 . .
H9A C9 H9B 107.7 . .
N2 C10 N3 116.6(4) . .
N2 C10 H10 121.7 . .
N3 C10 H10 121.7 . .
N3 C11 N1 111.5(4) . .
N3 C11 H11 124.3 . .
N1 C11 H11 124.3 . .
C13 C12 C17 121.2(3) . .
C13 C12 C18 120.9(3) . .
C17 C12 C18 117.9(4) . .
C12 C13 C14 118.8(4) . .
C12 C13 H13 120.6 . .
C14 C13 H13 120.6 . .
C15 C14 C13 119.7(4) . .
C15 C14 C19 119.2(3) . .
C13 C14 C19 121.0(3) . .
C16 C15 C14 120.9(4) . .
C16 C15 H15 119.5 . .
C14 C15 H15 119.5 . .
C15 C16 C17 119.6(3) . .
C15 C16 O10 115.9(3) . .
C17 C16 O10 124.4(4) . .
C12 C17 C16 119.4(4) . .
C12 C17 H17 120.3 . .
C16 C17 H17 120.3 . .
O7 C18 O6 121.0(4) . .
O7 C18 C12 121.0(4) . .
O6 C18 C12 117.9(3) . .
O9 C19 O8 127.3(4) . .
O9 C19 C14 115.9(4) . .
O8 C19 C14 116.8(4) . .
O10 C20 N4 111.3(4) . .
O10 C20 H20A 109.4 . .
N4 C20 H20A 109.4 . .
O10 C20 H20B 109.4 . .
N4 C20 H20B 109.4 . .
H20A C20 H20B 108.0 . .
N5 C21 N6 116.2(5) . .
N5 C21 H21 121.9 . .
N6 C21 H21 121.9 . .
N6 C22 N4 111.9(4) . .
N6 C22 H22 124.1 . .
N4 C22 H22 124.1 . .
O11 C23 N7 133.6(14) . .
O11 C23 C24 151.3(13) . .
N7 C23 C24 52.4(8) . .
N7 C24 C23 42.8(8) . .
O11 C23' N7 127.1(18) . .
O11 C23' C25' 138.1(16) . .
N7 C23' C25' 63.0(10) . .
N7 C25' C23' 43.6(9) . .
O12 C26 N8 124.3(8) . .
O12 C26 H26 117.8 . .
N8 C26 H26 117.8 . .
N8 C27 H27A 109.5 . .
N8 C27 H27B 109.5 . .
H27A C27 H27B 109.5 . .
N8 C27 H27C 109.5 . .
H27A C27 H27C 109.5 . .
H27B C27 H27C 109.5 . .
N8 C28 H28A 109.5 . .
N8 C28 H28B 109.5 . .
H28A C28 H28B 109.5 . .
N8 C28 H28C 109.5 . .
H28A C28 H28C 109.5 . .
H28B C28 H28C 109.5 . .
C11 N1 N2 109.6(4) . .
C11 N1 C9 129.2(4) . .
N2 N1 C9 121.1(4) . .
C10 N2 N1 101.7(4) . .
C11 N3 C10 100.7(4) . .
C11 N3 Co1 131.4(3) . 2_766
C10 N3 Co1 125.5(3) . 2_766
C22 N4 N5 109.0(4) . .
C22 N4 C20 130.1(4) . .
N5 N4 C20 120.8(4) . .
C21 N5 N4 101.4(4) . .
C22 N6 C21 101.4(4) . .
C22 N6 Co2 133.1(3) . 2_757
C21 N6 Co2 125.5(3) . 2_757
C23' N7 C23 45.7(7) . .
C23' N7 C24' 168.5(16) . .
C23 N7 C24' 128.3(16) . .
C23' N7 C25 127.2(16) . .
C23 N7 C25 153.3(12) . .
C24' N7 C25 52.2(15) . .
C23' N7 C24 128.5(15) . .
C23 N7 C24 84.8(14) . .
C24' N7 C24 51.1(15) . .
C25 N7 C24 103.2(15) . .
C23' N7 C25' 73.4(12) . .
C23 N7 C25' 113.1(9) . .
C24' N7 C25' 116.2(13) . .
C25 N7 C25' 81.2(15) . .
C24 N7 C25' 130.7(15) . .
C26 N8 C28 119.5(7) . .
C26 N8 C27 121.0(7) . .
C28 N8 C27 119.5(8) . .
C7 O1 Co1 133.9(3) . .
C7 O2 Co2 131.6(3) . .
C8 O3 Co1 88.5(2) . 1_565
C8 O4 Co1 88.5(3) . 1_565
C5 O5 C9 119.6(3) . .
C18 O6 Co1 136.6(3) . .
C18 O6 Co2 98.1(2) . .
Co1 O6 Co2 110.18(12) . .
C19 O8 Co2 123.8(3) . 1_655
C19 O9 Co1 137.8(3) . 1_655
C16 O10 C20 119.7(3) . .
C23 O11 C23' 48.4(8) . .
C23 O11 Co2 163.0(7) . .
C23' O11 Co2 120.8(11) . .

loop_
_geom_bond_atom_site_label_1
_geom_bond_atom_site_label_2
_geom_bond_distance
_geom_bond_site_symmetry_2
Co1 O1 2.024(3) .
Co1 O9 2.065(3) 1_455
Co1 O6 2.095(3) .
Co1 O4 2.155(3) 1_545
Co1 O3 2.156(2) 1_545
Co1 N3 2.162(4) 2_766
Co1 C8 2.468(4) 1_545
Co2 O2 2.017(3) .
Co2 O8 2.031(3) 1_455
Co2 O11 2.051(3) .
Co2 O6 2.098(3) .
Co2 N6 2.124(4) 2_757
C1 C6 1.382(6) .
C1 C2 1.402(5) .
C1 C7 1.504(6) .
C2 C3 1.386(5) .
C2 H2 0.9300 .
C3 C4 1.388(6) .
C3 C8 1.502(5) .
C4 C5 1.393(5) .
C4 H4 0.9300 .
C5 C6 1.376(6) .
C5 O5 1.377(5) .
C6 H6 0.9300 .
C7 O1 1.253(5) .
C7 O2 1.257(5) .
C8 O3 1.257(5) .
C8 O4 1.259(5) .
C8 Co1 2.468(4) 1_565
C9 O5 1.403(5) .
C9 N1 1.460(6) .
C9 H9A 0.9700 .
C9 H9B 0.9700 .
C10 N2 1.305(6) .
C10 N3 1.364(5) .
C10 H10 0.9300 .
C11 N3 1.321(6) .
C11 N1 1.332(5) .
C11 H11 0.9300 .
C12 C13 1.378(6) .
C12 C17 1.382(5) .
C12 C18 1.502(5) .
C13 C14 1.397(5) .
C13 H13 0.9300 .
C14 C15 1.379(5) .
C14 C19 1.518(6) .
C15 C16 1.372(6) .
C15 H15 0.9300 .
C16 C17 1.387(5) .
C16 O10 1.388(4) .
C17 H17 0.9300 .
C18 O7 1.241(5) .
C18 O6 1.266(5) .
C19 O9 1.227(5) .
C19 O8 1.256(5) .
C20 O10 1.419(5) .
C20 N4 1.457(6) .
C20 H20A 0.9700 .
C20 H20B 0.9700 .
C21 N5 1.309(7) .
C21 N6 1.356(5) .
C21 H21 0.9300 .
C22 N6 1.302(6) .
C22 N4 1.331(5) .
C22 H22 0.9300 .
C23 O11 1.167(10) .
C23 N7 1.281(13) .
C23 C24 1.88(2) .
C24 N7 1.493(15) .
C25 N7 1.446(16) .
C23' O11 1.245(16) .
C23' N7 1.268(18) .
C23' C25' 1.76(3) .
C24' N7 1.39(2) .
C25' N7 1.64(2) .
C26 O12 1.242(9) .
C26 N8 1.311(9) .
C26 H26 0.9300 .
C27 N8 1.438(8) .
C27 H27A 0.9600 .
C27 H27B 0.9600 .
C27 H27C 0.9600 .
C28 N8 1.383(9) .
C28 H28A 0.9600 .
C28 H28B 0.9600 .
C28 H28C 0.9600 .
N1 N2 1.355(5) .
N3 Co1 2.162(4) 2_766
N4 N5 1.364(5) .
N6 Co2 2.124(4) 2_757
O3 Co1 2.156(2) 1_565
O4 Co1 2.155(3) 1_565
O8 Co2 2.031(3) 1_655
O9 Co1 2.065(3) 1_655

loop_
_geom_torsion_atom_site_label_1
_geom_torsion_atom_site_label_2
_geom_torsion_atom_site_label_3
_geom_torsion_atom_site_label_4
_geom_torsion
_geom_torsion_site_symmetry_1
_geom_torsion_site_symmetry_4
C6 C1 C2 C3 2.0(6) . .
C7 C1 C2 C3 177.5(4) . .
C1 C2 C3 C4 -1.1(6) . .
C1 C2 C3 C8 -176.6(3) . .
C2 C3 C4 C5 -1.1(6) . .
C8 C3 C4 C5 174.4(4) . .
C3 C4 C5 C6 2.5(6) . .
C3 C4 C5 O5 -176.6(4) . .
O5 C5 C6 C1 177.5(4) . .
C4 C5 C6 C1 -1.7(6) . .
C2 C1 C6 C5 -0.6(6) . .
C7 C1 C6 C5 -176.1(4) . .
C6 C1 C7 O1 -4.9(6) . .
C2 C1 C7 O1 179.5(4) . .
C6 C1 C7 O2 174.3(4) . .
C2 C1 C7 O2 -1.2(6) . .
C2 C3 C8 O3 20.0(6) . .
C4 C3 C8 O3 -155.6(4) . .
C2 C3 C8 O4 -163.6(4) . .
C4 C3 C8 O4 20.8(6) . .
C2 C3 C8 Co1 98(5) . 1_565
C4 C3 C8 Co1 -77(5) . 1_565
C17 C12 C13 C14 3.7(7) . .
C18 C12 C13 C14 -174.8(4) . .
C12 C13 C14 C15 -2.6(7) . .
C12 C13 C14 C19 175.2(4) . .
C13 C14 C15 C16 -2.3(7) . .
C19 C14 C15 C16 179.9(4) . .
C14 C15 C16 C17 6.1(7) . .
C14 C15 C16 O10 -175.6(4) . .
C13 C12 C17 C16 0.2(7) . .
C18 C12 C17 C16 178.7(4) . .
C15 C16 C17 C12 -5.1(7) . .
O10 C16 C17 C12 176.9(4) . .
C13 C12 C18 O7 -24.1(7) . .
C17 C12 C18 O7 157.4(4) . .
C13 C12 C18 O6 158.5(4) . .
C17 C12 C18 O6 -20.1(6) . .
C15 C14 C19 O9 24.0(6) . .
C13 C14 C19 O9 -153.9(4) . .
C15 C14 C19 O8 -156.0(4) . .
C13 C14 C19 O8 26.1(6) . .
O11 C23 C24 N7 114(3) . .
O11 C23' C25' N7 -116(3) . .
N3 C11 N1 N2 -0.1(6) . .
N3 C11 N1 C9 176.7(4) . .
O5 C9 N1 C11 77.8(6) . .
O5 C9 N1 N2 -105.7(5) . .
N3 C10 N2 N1 0.6(7) . .
C11 N1 N2 C10 -0.3(6) . .
C9 N1 N2 C10 -177.4(5) . .
N1 C11 N3 C10 0.4(5) . .
N1 C11 N3 Co1 -161.9(3) . 2_766
N2 C10 N3 C11 -0.7(6) . .
N2 C10 N3 Co1 163.1(4) . 2_766
N6 C22 N4 N5 -0.5(5) . .
N6 C22 N4 C20 176.9(4) . .
O10 C20 N4 C22 -101.7(5) . .
O10 C20 N4 N5 75.4(5) . .
N6 C21 N5 N4 -1.7(7) . .
C22 N4 N5 C21 1.3(6) . .
C20 N4 N5 C21 -176.4(5) . .
N4 C22 N6 C21 -0.5(5) . .
N4 C22 N6 Co2 179.3(3) . 2_757
N5 C21 N6 C22 1.5(7) . .
N5 C21 N6 Co2 -178.4(4) . 2_757
O11 C23' N7 C23 -18.2(12) . .
C25' C23' N7 C23 -149.5(18) . .
O11 C23' N7 C24' -81(10) . .
C25' C23' N7 C24' 147(10) . .
O11 C23' N7 C25 -163.9(18) . .
C25' C23' N7 C25 64.7(19) . .
O11 C23' N7 C24 2(3) . .
C25' C23' N7 C24 -129.3(19) . .
O11 C23' N7 C25' 131(2) . .
O11 C23 N7 C23' 21.5(14) . .
C24 C23 N7 C23' 164.2(17) . .
O11 C23 N7 C24' -172(2) . .
C24 C23 N7 C24' -29(2) . .
O11 C23 N7 C25 108(4) . .
C24 C23 N7 C25 -109(3) . .
O11 C23 N7 C24 -142.7(18) . .
O11 C23 N7 C25' -10(2) . .
C24 C23 N7 C25' 132.3(17) . .
C23 C24 N7 C23' -14.4(16) . .
C23 C24 N7 C24' 150.8(19) . .
C23 C24 N7 C25 154.2(12) . .
C23 C24 N7 C25' -116.2(14) . .
C23' C25' N7 C23 23.2(13) . .
C23' C25' N7 C24' -173(2) . .
C23' C25' N7 C25 -133.2(15) . .
C23' C25' N7 C24 126.9(17) . .
O12 C26 N8 C28 0.6(11) . .
O12 C26 N8 C27 -179.0(7) . .
O2 C7 O1 Co1 -11.3(7) . .
C1 C7 O1 Co1 167.9(3) . .
O9 Co1 O1 C7 80.2(4) 1_455 .
O6 Co1 O1 C7 -7.0(4) . .
O4 Co1 O1 C7 170.6(4) 1_545 .
O3 Co1 O1 C7 164.4(4) 1_545 .
N3 Co1 O1 C7 -100.5(4) 2_766 .
C8 Co1 O1 C7 169.8(4) 1_545 .
O1 C7 O2 Co2 -14.5(7) . .
C1 C7 O2 Co2 166.4(3) . .
O8 Co2 O2 C7 -56.4(4) 1_455 .
O11 Co2 O2 C7 -152.8(4) . .
O6 Co2 O2 C7 47.0(4) . .
N6 Co2 O2 C7 136.4(13) 2_757 .
O4 C8 O3 Co1 -1.2(4) . 1_565
C3 C8 O3 Co1 175.1(3) . 1_565
O3 C8 O4 Co1 1.2(4) . 1_565
C3 C8 O4 Co1 -175.1(3) . 1_565
C6 C5 O5 C9 -168.3(4) . .
C4 C5 O5 C9 10.9(6) . .
N1 C9 O5 C5 69.2(5) . .
O7 C18 O6 Co1 123.1(4) . .
C12 C18 O6 Co1 -59.4(5) . .
O7 C18 O6 Co2 -8.0(5) . .
C12 C18 O6 Co2 169.4(3) . .
O1 Co1 O6 C18 -85.3(3) . .
O9 Co1 O6 C18 -179.3(3) 1_455 .
O4 Co1 O6 C18 101.2(4) 1_545 .
O3 Co1 O6 C18 97.0(3) 1_545 .
N3 Co1 O6 C18 5.7(4) 2_766 .
C8 Co1 O6 C18 97.6(4) 1_545 .
O1 Co1 O6 Co2 42.11(15) . .
O9 Co1 O6 Co2 -51.95(14) 1_455 .
O4 Co1 O6 Co2 -131.5(3) 1_545 .
O3 Co1 O6 Co2 -135.67(13) 1_545 .
N3 Co1 O6 Co2 133.03(14) 2_766 .
C8 Co1 O6 Co2 -135.00(14) 1_545 .
O2 Co2 O6 C18 92.8(3) . .
O8 Co2 O6 C18 -172.1(3) 1_455 .
O11 Co2 O6 C18 0.5(5) . .
N6 Co2 O6 C18 -81.9(3) 2_757 .
O2 Co2 O6 Co1 -53.78(15) . .
O8 Co2 O6 Co1 41.34(16) 1_455 .
O11 Co2 O6 Co1 -146.1(4) . .
N6 Co2 O6 Co1 131.51(15) 2_757 .
O9 C19 O8 Co2 -14.4(7) . 1_655
C14 C19 O8 Co2 165.6(3) . 1_655
O8 C19 O9 Co1 -21.1(8) . 1_655
C14 C19 O9 Co1 158.9(3) . 1_655
C15 C16 O10 C20 168.2(4) . .
C17 C16 O10 C20 -13.7(6) . .
N4 C20 O10 C16 -76.2(5) . .
N7 C23 O11 C23' -20.9(14) . .
C24 C23 O11 C23' -110(3) . .
N7 C23 O11 Co2 34(4) . .
C24 C23 O11 Co2 -55(5) . .
N7 C23' O11 C23 19.2(12) . .
C25' C23' O11 C23 109(3) . .
N7 C23' O11 Co2 -144.7(14) . .
C25' C23' O11 Co2 -55(3) . .
O2 Co2 O11 C23 38(3) . .
O8 Co2 O11 C23 -56(3) 1_455 .
O6 Co2 O11 C23 131(3) . .
N6 Co2 O11 C23 -147(3) 2_757 .
O2 Co2 O11 C23' 83.7(10) . .
O8 Co2 O11 C23' -10.4(10) 1_455 .
O6 Co2 O11 C23' 176.9(10) . .
N6 Co2 O11 C23' -101.3(10) 2_757 .
